data_2019324
loop_
_publ_author_name
'Reis, Joana'
'Gaspar, Alexandra'
'Borges, Fernanda'
'Gomes, Ligia R.'
'Low, John Nicolson'

_publ_section_title
;
 4-Oxo-<i>N</i>-phenyl-4<i>H</i>-chromene-2-carboxamide and of a new
 polymorph of
 7-methoxy-4-oxo-<i>N</i>-<i>p</i>-tolyl-4<i>H</i>-chromene-2-carboxamide
 and its hemihydrate
;
_journal_issue 12
_journal_name_full 'Acta Crystallographica Section C'
_journal_page_first 1527
_journal_page_last 1533
_journal_paper_doi 10.1107/S0108270113029727
_journal_volume 69
_journal_year 2013
_chemical_formula_iupac 'C18 H15 N O4, 0.5H2 O'
_chemical_formula_moiety 'C18 H15 N O4, 0.5(H2 O)'
_chemical_formula_sum 'C18 H16 N O4.5'
_chemical_formula_weight 318.32
_chemical_name_systematic
;
7-Methoxy-4-oxo-<i>N</i>-<i>p</i>-tolyl-4<i>H</i>-chromene-2-carboxamide
hemihydrate
;
_space_group_IT_number 15
_symmetry_cell_setting monoclinic
_symmetry_space_group_name_Hall '-C 2yc'
_symmetry_space_group_name_H-M 'C 1 2/c 1'
_atom_sites_solution_hydrogens geom
_atom_sites_solution_primary direct
_atom_sites_solution_secondary difmap
_audit_creation_method SHELXL-97
_cell_angle_alpha 90.00
_cell_angle_beta 94.29(2)
_cell_angle_gamma 90.00
_cell_formula_units_Z 8
_cell_length_a 12.989(12)
_cell_length_b 8.301(7)
_cell_length_c 29.11(2)
_cell_measurement_reflns_used 3415
_cell_measurement_temperature 100(2)
_cell_measurement_theta_max 27.4
_cell_measurement_theta_min 2.8
_cell_volume 3130(4)
_computing_cell_refinement
;
<i>CrystalClear-SM Expert</i> (Rigaku, 2011)
;
_computing_data_collection
;
<i>CrystalClear-SM Expert</i> (Rigaku, 2011)
;
_computing_data_reduction
;
<i>CrystalClear-SM Expert</i> (Rigaku, 2011)
;
_computing_molecular_graphics 'Mercury (Macrae <i>et al.</i>, 2006)'
_computing_publication_material
;
OSCAIL (McArdle <i>et al.</i>, 2004) and SHELXL97 (Sheldrick,
2008)
;
_computing_structure_refinement
;
OSCAIL (McArdle <i>et al.</i>, 2004), SHELXLE (H\"ubschle <i>et al.</i>,
2011) and
SHELXL97 (Sheldrick, 2008)
;
_computing_structure_solution 'SHELXS97 (Sheldrick, 2008)'
_diffrn_ambient_temperature 100(2)
_diffrn_detector_area_resol_mean 28.5714
_diffrn_measured_fraction_theta_full 0.983
_diffrn_measured_fraction_theta_max 0.983
_diffrn_measurement_device
;
AFC12 (Right): Kappa 3 circle
;
_diffrn_measurement_device_type
;
Rigaku Saturn724+ (2x2 bin mode)
;
_diffrn_measurement_method 'profile data from \w-scans'
_diffrn_radiation_monochromator Mirrors
_diffrn_radiation_type MoK\a
_diffrn_radiation_wavelength 0.71075
_diffrn_reflns_av_R_equivalents 0.0711
_diffrn_reflns_av_sigmaI/netI 0.0642
_diffrn_reflns_limit_h_max 10
_diffrn_reflns_limit_h_min -15
_diffrn_reflns_limit_k_max 9
_diffrn_reflns_limit_k_min -9
_diffrn_reflns_limit_l_max 34
_diffrn_reflns_limit_l_min -34
_diffrn_reflns_number 11349
_diffrn_reflns_theta_full 25.00
_diffrn_reflns_theta_max 25.02
_diffrn_reflns_theta_min 2.91
_exptl_absorpt_coefficient_mu 0.098
_exptl_absorpt_correction_T_max 0.9980
_exptl_absorpt_correction_T_min 0.9778
_exptl_absorpt_correction_type multi-scan
_exptl_absorpt_process_details '(<i>CrystalClear-SM Expert</i>; Rigaku, 2011)'
_exptl_crystal_colour colourless
_exptl_crystal_density_diffrn 1.351
_exptl_crystal_density_method 'not measured'
_exptl_crystal_description plate
_exptl_crystal_F_000 1336
_exptl_crystal_size_max 0.23
_exptl_crystal_size_mid 0.12
_exptl_crystal_size_min 0.02
_refine_diff_density_max 0.236
_refine_diff_density_min -0.317
_refine_ls_extinction_method none
_refine_ls_goodness_of_fit_ref 1.248
_refine_ls_hydrogen_treatment mixed
_refine_ls_matrix_type full
_refine_ls_number_parameters 223
_refine_ls_number_reflns 2716
_refine_ls_number_restraints 0
_refine_ls_restrained_S_all 1.248
_refine_ls_R_factor_all 0.1090
_refine_ls_R_factor_gt 0.0959
_refine_ls_shift/su_max 0.000
_refine_ls_shift/su_mean 0.000
_refine_ls_structure_factor_coef Fsqd
_refine_ls_weighting_details 'calc w=1/[\s^2^(Fo^2^)+(0.0516P)^2^+10.5932P] where P=(Fo^2^+2Fc^2^)/3'
_refine_ls_weighting_scheme calc
_refine_ls_wR_factor_gt 0.1987
_refine_ls_wR_factor_ref 0.2078
_reflns_number_gt 2401
_reflns_number_total 2716
_reflns_threshold_expression I>2sigma(I)
_cod_data_source_file yf3049.cif
_cod_data_source_block 3a
_cod_original_sg_symbol_H-M 'C 2/c'
_cod_database_code 2019324

loop_
_symmetry_equiv_pos_as_xyz
'x, y, z'
'-x, y, -z+1/2'
'x+1/2, y+1/2, z'
'-x+1/2, y+1/2, -z+1/2'
'-x, -y, -z'
'x, -y, z-1/2'
'-x+1/2, -y+1/2, -z'
'x+1/2, -y+1/2, z-1/2'

loop_
_atom_site_type_symbol
_atom_site_label
_atom_site_fract_x
_atom_site_fract_y
_atom_site_fract_z
_atom_site_U_iso_or_equiv
_atom_site_adp_type
_atom_site_calc_flag
_atom_site_refinement_flags
_atom_site_occupancy
_atom_site_symmetry_multiplicity
O O1 0.36292(19) 0.2421(3) 0.23558(8) 0.0288(7) Uani d . 1 1
O O2 0.3694(2) 0.3765(3) 0.35043(9) 0.0342(7) Uani d . 1 1
O O7 0.3261(2) 0.1180(3) 0.07462(9) 0.0326(7) Uani d . 1 1
O O3 0.5000 -0.0576(5) 0.2500 0.0295(9) Uani d S 1 2
H H3A 0.552(5) -0.119(8) 0.263(2) 0.11(2) Uiso d . 1 1
O O4 0.3617(2) 0.7280(3) 0.20722(10) 0.0356(7) Uani d . 1 1
N N2 0.3991(2) 0.1256(4) 0.32042(11) 0.0267(7) Uani d . 1 1
H H2 0.413(4) 0.068(6) 0.2936(17) 0.063(16) Uiso d . 1 1
C C2 0.3689(3) 0.3544(5) 0.26967(12) 0.0264(8) Uani d . 1 1
C C3 0.3671(3) 0.5150(5) 0.26206(13) 0.0295(9) Uani d . 1 1
H H3 0.3694 0.5869 0.2875 0.035 Uiso calc R 1 1
C C4 0.3617(3) 0.5792(5) 0.21554(14) 0.0299(9) Uani d . 1 1
C C4A 0.3558(3) 0.4579(5) 0.17918(14) 0.0298(9) Uani d . 1 1
C C5 0.3490(3) 0.5015(5) 0.13225(13) 0.0311(9) Uani d . 1 1
H H5 0.3502 0.6119 0.1237 0.037 Uiso calc R 1 1
C C6 0.3405(3) 0.3837(5) 0.09886(14) 0.0334(9) Uani d . 1 1
H H6 0.3368 0.4133 0.0673 0.040 Uiso calc R 1 1
C C7 0.3373(3) 0.2201(5) 0.11111(13) 0.0293(9) Uani d . 1 1
C C8 0.3456(3) 0.1730(5) 0.15668(13) 0.0306(9) Uani d . 1 1
H H8 0.3452 0.0623 0.1650 0.037 Uiso calc R 1 1
C C8A 0.3545(3) 0.2934(5) 0.19010(12) 0.0265(9) Uani d . 1 1
C C21 0.3793(3) 0.2868(5) 0.31771(12) 0.0255(8) Uani d . 1 1
C C71 0.3211(3) -0.0530(5) 0.08438(14) 0.0359(10) Uani d . 1 1
H H71A 0.3100 -0.1128 0.0554 0.054 Uiso calc R 1 1
H H71B 0.2639 -0.0740 0.1037 0.054 Uiso calc R 1 1
H H71C 0.3861 -0.0878 0.1007 0.054 Uiso calc R 1 1
C C211 0.4070(3) 0.0288(5) 0.36091(12) 0.0265(8) Uani d . 1 1
C C212 0.4098(3) 0.0889(5) 0.40580(13) 0.0317(9) Uani d . 1 1
H H212 0.4075 0.2017 0.4111 0.038 Uiso calc R 1 1
C C213 0.4158(3) -0.0172(5) 0.44256(14) 0.0321(9) Uani d . 1 1
H H213 0.4175 0.0246 0.4730 0.039 Uiso calc R 1 1
C C214 0.4195(3) -0.1847(5) 0.43626(13) 0.0330(9) Uani d . 1 1
C C215 0.4184(3) -0.2425(5) 0.39132(13) 0.0318(9) Uani d . 1 1
H H215 0.4219 -0.3553 0.3861 0.038 Uiso calc R 1 1
C C216 0.4123(3) -0.1375(5) 0.35404(13) 0.0298(9) Uani d . 1 1
H H216 0.4116 -0.1792 0.3236 0.036 Uiso calc R 1 1
C C217 0.4251(4) -0.2995(6) 0.47647(14) 0.0427(11) Uani d . 1 1
H H21A 0.3625 -0.3657 0.4752 0.064 Uiso calc R 1 1
H H21B 0.4307 -0.2382 0.5053 0.064 Uiso calc R 1 1
H H21C 0.4856 -0.3693 0.4751 0.064 Uiso calc R 1 1

loop_
_atom_site_aniso_label
_atom_site_aniso_U_11
_atom_site_aniso_U_22
_atom_site_aniso_U_33
_atom_site_aniso_U_12
_atom_site_aniso_U_13
_atom_site_aniso_U_23
O1 0.0230(15) 0.0271(15) 0.0361(15) 0.0016(11) 0.0017(11) 0.0012(11)
O2 0.0365(17) 0.0313(16) 0.0353(15) 0.0012(13) 0.0068(12) -0.0044(13)
O7 0.0316(16) 0.0341(16) 0.0321(14) 0.0019(13) 0.0021(12) -0.0004(12)
O3 0.027(2) 0.029(2) 0.033(2) 0.000 0.0050(17) 0.000
O4 0.0310(17) 0.0239(15) 0.0511(18) -0.0010(12) -0.0017(13) 0.0018(13)
N2 0.0221(18) 0.0305(18) 0.0276(17) 0.0009(14) 0.0025(13) -0.0005(14)
C2 0.0155(19) 0.031(2) 0.033(2) -0.0029(16) 0.0021(14) -0.0112(17)
C3 0.024(2) 0.028(2) 0.037(2) 0.0032(17) 0.0012(16) -0.0040(17)
C4 0.0130(19) 0.031(2) 0.045(2) -0.0013(16) -0.0010(16) -0.0027(18)
C4A 0.018(2) 0.028(2) 0.043(2) 0.0006(16) 0.0018(16) -0.0023(17)
C5 0.021(2) 0.034(2) 0.038(2) -0.0016(17) 0.0026(16) 0.0068(18)
C6 0.023(2) 0.043(2) 0.035(2) 0.0028(18) 0.0031(16) 0.0047(18)
C7 0.0176(19) 0.038(2) 0.033(2) 0.0035(17) 0.0015(15) 0.0013(17)
C8 0.0155(19) 0.031(2) 0.045(2) 0.0008(16) 0.0029(16) -0.0017(18)
C8A 0.0154(19) 0.032(2) 0.032(2) 0.0039(16) 0.0012(15) 0.0035(17)
C21 0.0150(18) 0.029(2) 0.032(2) -0.0022(16) -0.0006(14) -0.0021(17)
C71 0.032(2) 0.041(3) 0.035(2) -0.0028(19) 0.0070(17) -0.0085(18)
C211 0.0166(19) 0.033(2) 0.030(2) -0.0010(16) 0.0047(14) -0.0006(16)
C212 0.023(2) 0.034(2) 0.038(2) 0.0002(17) 0.0019(16) -0.0037(18)
C213 0.023(2) 0.039(2) 0.034(2) -0.0003(18) -0.0005(16) -0.0073(18)
C214 0.024(2) 0.044(3) 0.031(2) -0.0012(18) 0.0010(16) -0.0009(18)
C215 0.023(2) 0.035(2) 0.037(2) -0.0033(17) 0.0035(16) -0.0011(18)
C216 0.020(2) 0.032(2) 0.037(2) 0.0001(17) 0.0048(16) -0.0034(17)
C217 0.046(3) 0.044(3) 0.038(2) -0.004(2) 0.002(2) 0.003(2)

loop_
_atom_type_symbol
_atom_type_description
_atom_type_scat_dispersion_real
_atom_type_scat_dispersion_imag
_atom_type_scat_source
C C 0.0033 0.0016 'International Tables Vol C Tables 4.2.6.8 and 6.1.1.4'
H H 0.0000 0.0000 'International Tables Vol C Tables 4.2.6.8 and 6.1.1.4'
N N 0.0061 0.0033 'International Tables Vol C Tables 4.2.6.8 and 6.1.1.4'
O O 0.0106 0.0060 'International Tables Vol C Tables 4.2.6.8 and 6.1.1.4'

loop_
_geom_angle_atom_site_label_1
_geom_angle_atom_site_label_2
_geom_angle_atom_site_label_3
_geom_angle
C2 O1 C8A 118.9(3)
C7 O7 C71 117.5(3)
C21 N2 C211 127.1(3)
C21 N2 H2 120(3)
C211 N2 H2 113(3)
C3 C2 O1 123.9(4)
C3 C2 C21 121.3(3)
O1 C2 C21 114.8(3)
C2 C3 C4 120.9(4)
C2 C3 H3 119.5
C4 C3 H3 119.5
O4 C4 C3 122.6(4)
O4 C4 C4A 122.6(4)
C3 C4 C4A 114.8(4)
C8A C4A C5 117.9(4)
C8A C4A C4 120.6(4)
C5 C4A C4 121.4(4)
C6 C5 C4A 119.8(4)
C6 C5 H5 120.1
C4A C5 H5 120.1
C5 C6 C7 120.6(4)
C5 C6 H6 119.7
C7 C6 H6 119.7
O7 C7 C8 124.8(4)
O7 C7 C6 114.1(3)
C8 C7 C6 121.1(4)
C7 C8 C8A 117.7(4)
C7 C8 H8 121.2
C8A C8 H8 121.2
O1 C8A C8 116.3(3)
O1 C8A C4A 120.9(3)
C8 C8A C4A 122.8(4)
O2 C21 N2 125.6(4)
O2 C21 C2 119.3(3)
N2 C21 C2 115.0(3)
O7 C71 H71A 109.5
O7 C71 H71B 109.5
H71A C71 H71B 109.5
O7 C71 H71C 109.5
H71A C71 H71C 109.5
H71B C71 H71C 109.5
C212 C211 C216 119.2(4)
C212 C211 N2 124.7(4)
C216 C211 N2 116.1(3)
C213 C212 C211 119.5(4)
C213 C212 H212 120.2
C211 C212 H212 120.2
C212 C213 C214 122.0(4)
C212 C213 H213 119.0
C214 C213 H213 119.0
C215 C214 C213 117.8(4)
C215 C214 C217 120.6(4)
C213 C214 C217 121.7(4)
C216 C215 C214 120.9(4)
C216 C215 H215 119.5
C214 C215 H215 119.5
C215 C216 C211 120.6(4)
C215 C216 H216 119.7
C211 C216 H216 119.7
C214 C217 H21A 109.5
C214 C217 H21B 109.5
H21A C217 H21B 109.5
C214 C217 H21C 109.5
H21A C217 H21C 109.5
H21B C217 H21C 109.5

loop_
_geom_bond_atom_site_label_1
_geom_bond_atom_site_label_2
_geom_bond_distance
O1 C2 1.359(4)
O1 C8A 1.387(4)
O2 C21 1.223(4)
O7 C7 1.358(5)
O7 C71 1.450(5)
O3 H3A 0.91(6)
O4 C4 1.259(5)
N2 C21 1.364(5)
N2 C211 1.424(5)
N2 H2 0.94(5)
C2 C3 1.352(5)
C2 C21 1.503(5)
C3 C4 1.452(5)
C3 H3 0.9500
C4 C4A 1.459(5)
C4A C8A 1.402(6)
C4A C5 1.410(5)
C5 C6 1.377(6)
C5 H5 0.9500
C6 C7 1.406(6)
C6 H6 0.9500
C7 C8 1.379(5)
C8 C8A 1.394(5)
C8 H8 0.9500
C71 H71A 0.9800
C71 H71B 0.9800
C71 H71C 0.9800
C211 C212 1.396(5)
C211 C216 1.398(5)
C212 C213 1.384(6)
C212 H212 0.9500
C213 C214 1.404(6)
C213 H213 0.9500
C214 C215 1.392(5)
C214 C217 1.507(6)
C215 C216 1.389(5)
C215 H215 0.9500
C216 H216 0.9500
C217 H21A 0.9800
C217 H21B 0.9800
C217 H21C 0.9800

loop_
_geom_hbond_atom_site_label_D
_geom_hbond_atom_site_label_H
_geom_hbond_atom_site_label_A
_geom_hbond_site_symmetry_A
_geom_hbond_distance_DH
_geom_hbond_distance_HA
_geom_hbond_distance_DA
_geom_hbond_angle_DHA
N2 H2 O1 . 0.94(5) 2.28(5) 2.661(4) 103(4)
N2 H2 O3 . 0.94(5) 2.05(5) 2.938(4) 157(4)
O3 H3A O4 2_645 0.91(6) 1.86(6) 2.759(4) 169(6)
C212 H212 O2 . 0.95 2.31 2.906(5) 120
C215 H215 O2 1_545 0.95 2.53 3.422(6) 157
C71 H71B O2 4_545 0.98 2.30 3.281(5) 179

loop_
_geom_torsion_atom_site_label_1
_geom_torsion_atom_site_label_2
_geom_torsion_atom_site_label_3
_geom_torsion_atom_site_label_4
_geom_torsion
C8A O1 C2 C3 0.0(5)
C8A O1 C2 C21 -179.2(3)
O1 C2 C3 C4 -1.9(6)
C21 C2 C3 C4 177.2(3)
C2 C3 C4 O4 -178.8(4)
C2 C3 C4 C4A 1.5(5)
O4 C4 C4A C8A -179.0(4)
C3 C4 C4A C8A 0.7(5)
O4 C4 C4A C5 -0.5(6)
C3 C4 C4A C5 179.3(3)
C8A C4A C5 C6 0.5(5)
C4 C4A C5 C6 -178.1(4)
C4A C5 C6 C7 0.8(6)
C71 O7 C7 C8 0.8(5)
C71 O7 C7 C6 -179.4(3)
C5 C6 C7 O7 178.3(3)
C5 C6 C7 C8 -1.9(6)
O7 C7 C8 C8A -178.6(3)
C6 C7 C8 C8A 1.6(6)
C2 O1 C8A C8 -178.2(3)
C2 O1 C8A C4A 2.3(5)
C7 C8 C8A O1 -179.8(3)
C7 C8 C8A C4A -0.3(6)
C5 C4A C8A O1 178.7(3)
C4 C4A C8A O1 -2.6(5)
C5 C4A C8A C8 -0.7(6)
C4 C4A C8A C8 177.9(3)
C211 N2 C21 O2 3.3(6)
C211 N2 C21 C2 -176.3(3)
C3 C2 C21 O2 12.0(5)
O1 C2 C21 O2 -168.9(3)
C3 C2 C21 N2 -168.4(4)
O1 C2 C21 N2 10.7(4)
C21 N2 C211 C212 -9.3(6)
C21 N2 C211 C216 170.7(3)
C216 C211 C212 C213 -1.1(6)
N2 C211 C212 C213 178.9(3)
C211 C212 C213 C214 0.1(6)
C212 C213 C214 C215 0.9(6)
C212 C213 C214 C217 -179.4(4)
C213 C214 C215 C216 -0.9(6)
C217 C214 C215 C216 179.3(4)
C214 C215 C216 C211 0.0(6)
C212 C211 C216 C215 1.1(6)
N2 C211 C216 C215 -178.9(3)
